data_7250712
loop_
_publ_author_name
'Hassan, Elsayed'
'Vinodh, Mickey'
'Alipour, Fatemeh H.'
'Al-Azemi, Talal F.'

_publ_section_title
;
 Bis-urea anion receptors: influence of receptor structure and anion
 nature on binding affinity and stability
;
_journal_issue 33
_journal_name_full 'RSC Advances'
_journal_page_first 26623
_journal_page_last 26631
_journal_paper_doi 10.1039/D5RA04446D
_journal_volume 15
_journal_year 2025
_chemical_formula_sum 'C20 H16 N6 O6'
_chemical_formula_weight 436.39
_space_group_crystal_system monoclinic
_space_group_IT_number 14
_space_group_name_Hall '-P 2ybc'
_space_group_name_H-M_alt 'P 1 21/c 1'
_atom_sites_solution_hydrogens mixed
_audit_creation_method SHELXL-2019/3
_audit_update_record
;
2025-01-22 deposited with the CCDC.	2025-07-18 downloaded from the CCDC.
;
_cell_angle_alpha 90
_cell_angle_beta 101.464(7)
_cell_angle_gamma 90
_cell_formula_units_Z 4
_cell_length_a 18.4683(10)
_cell_length_b 12.2887(8)
_cell_length_c 8.9483(6)
_cell_measurement_reflns_used 4553
_cell_measurement_temperature 293(2)
_cell_measurement_theta_max 25.0
_cell_measurement_theta_min 3.2
_cell_volume 1990.3(2)
_computing_structure_refinement 'SHELXL-2019/2 (Sheldrick, 2019)'
_computing_structure_solution 'SHELXT 2014/5 (Sheldrick, 2014)'
_diffrn_ambient_temperature 293(2)
_diffrn_detector_area_resol_mean 10.000
_diffrn_measured_fraction_theta_full 0.963
_diffrn_measured_fraction_theta_max 0.963
_diffrn_measurement_device_type 'Rigaku R-AXIS RAPID'
_diffrn_measurement_method \w
_diffrn_radiation_type 'Mo K\a'
_diffrn_radiation_wavelength 0.71075
_diffrn_reflns_av_R_equivalents 0.0680
_diffrn_reflns_av_unetI/netI 0.0649
_diffrn_reflns_Laue_measured_fraction_full 0.963
_diffrn_reflns_Laue_measured_fraction_max 0.963
_diffrn_reflns_limit_h_max 20
_diffrn_reflns_limit_h_min -21
_diffrn_reflns_limit_k_max 12
_diffrn_reflns_limit_k_min -14
_diffrn_reflns_limit_l_max 10
_diffrn_reflns_limit_l_min -10
_diffrn_reflns_number 7210
_diffrn_reflns_point_group_measured_fraction_full 0.963
_diffrn_reflns_point_group_measured_fraction_max 0.963
_diffrn_reflns_theta_full 25.012
_diffrn_reflns_theta_max 25.012
_diffrn_reflns_theta_min 3.233
_exptl_absorpt_coefficient_mu 0.111
_exptl_absorpt_correction_T_max 0.996
_exptl_absorpt_correction_T_min 0.697
_exptl_absorpt_correction_type multi-scan
_exptl_absorpt_process_details 'ABSCOR (Rigaku, 1995)'
_exptl_crystal_colour Colorless
_exptl_crystal_density_diffrn 1.456
_exptl_crystal_description Block
_exptl_crystal_F_000 904
_exptl_crystal_size_max 0.200
_exptl_crystal_size_mid 0.070
_exptl_crystal_size_min 0.050
_refine_diff_density_max 0.178
_refine_diff_density_min -0.187
_refine_diff_density_rms 0.042
_refine_ls_extinction_method none
_refine_ls_goodness_of_fit_ref 1.011
_refine_ls_hydrogen_treatment mixed
_refine_ls_matrix_type full
_refine_ls_number_parameters 305
_refine_ls_number_reflns 3381
_refine_ls_number_restraints 7
_refine_ls_restrained_S_all 1.013
_refine_ls_R_factor_all 0.0956
_refine_ls_R_factor_gt 0.0524
_refine_ls_shift/su_max 0.000
_refine_ls_shift/su_mean 0.000
_refine_ls_structure_factor_coef Fsqd
_refine_ls_weighting_details 'w=1/[\s^2^(Fo^2^)+(0.0665P)^2^] where P=(Fo^2^+2Fc^2^)/3'
_refine_ls_weighting_scheme calc
_refine_ls_wR_factor_gt 0.1184
_refine_ls_wR_factor_ref 0.1343
_reflns_Friedel_coverage 0.000
_reflns_number_gt 2082
_reflns_number_total 3381
_reflns_threshold_expression 'I > 2\s(I)'
_cod_data_source_file d5ra04446d2.cif
_cod_data_source_block 1
_cod_original_sg_symbol_H-M 'P 21/c'
_cod_database_code 7250712
_shelx_shelxl_version_number 2019/3
_shelx_space_group_comment
;
The symmetry employed for this shelxl refinement is uniquely defined
by the following loop, which should always be used as a source of
symmetry information in preference to the above space-group names.
They are only intended as comments.
;
_shelx_estimated_absorpt_t_min 0.978
_shelx_estimated_absorpt_t_max 0.994

loop_
_space_group_symop_operation_xyz
'x, y, z'
'-x, y+1/2, -z+1/2'
'-x, -y, -z'
'x, -y-1/2, z-1/2'

loop_
_atom_site_label
_atom_site_type_symbol
_atom_site_fract_x
_atom_site_fract_y
_atom_site_fract_z
_atom_site_U_iso_or_equiv
_atom_site_adp_type
_atom_site_occupancy
_atom_site_site_symmetry_order
_atom_site_calc_flag
_atom_site_refinement_flags_posn
_atom_site_refinement_flags_adp
_atom_site_refinement_flags_occupancy
_atom_site_disorder_assembly
_atom_site_disorder_group
O1 O 0.67039(9) 0.69750(13) 0.71315(18) 0.0589(5) Uani 1 1 d . . . . .
O2 O 0.55037(11) 0.63960(19) 0.1945(2) 0.0864(7) Uani 1 1 d . . . . .
O3 O 0.47341(12) 0.5090(2) 0.1487(3) 0.1275(10) Uani 1 1 d . . . . .
O4 O 0.85732(8) 0.82058(12) 1.04859(17) 0.0526(4) Uani 1 1 d . . . . .
O5 O 0.82670(11) 0.46653(17) 0.8321(3) 0.0949(8) Uani 1 1 d . . . . .
O6 O 0.85751(14) 0.32814(19) 0.9735(3) 0.1224(10) Uani 1 1 d . . . . .
N1 N 0.70017(10) 0.81084(17) 0.5338(2) 0.0492(5) Uani 1 1 d . . . . .
N2 N 0.64149(10) 0.65044(17) 0.4608(2) 0.0502(5) Uani 1 1 d . . . . .
N3 N 0.52671(11) 0.5514(2) 0.2274(3) 0.0721(7) Uani 1 1 d . . . . .
N4 N 0.81388(10) 0.80225(16) 0.7935(2) 0.0462(5) Uani 1 1 d . . . . .
N5 N 0.87416(11) 0.66168(17) 0.9254(2) 0.0557(6) Uani 1 1 d . . . . .
N6 N 0.86143(12) 0.4247(2) 0.9475(3) 0.0753(7) Uani 1 1 d . U . . .
C1 C 0.72058(11) 0.90430(19) 0.6260(3) 0.0464(6) Uani 1 1 d . . . . .
C2 C 0.68850(13) 1.0027(2) 0.5781(3) 0.0650(8) Uani 1 1 d . . . . .
H2 H 0.652820 1.006102 0.488836 0.078 Uiso 1 1 calc R U . . .
C3 C 0.70844(16) 1.0957(2) 0.6603(4) 0.0828(10) Uani 1 1 d . . . . .
H3 H 0.686959 1.161771 0.625566 0.099 Uiso 1 1 calc R U . . .
C4 C 0.75991(15) 1.0916(2) 0.7934(3) 0.0739(8) Uani 1 1 d . . . . .
H4 H 0.772115 1.154579 0.850505 0.089 Uiso 1 1 calc R U . . .
C5 C 0.79345(13) 0.99522(19) 0.8425(3) 0.0556(7) Uani 1 1 d . . . . .
H5A H 0.828116 0.992976 0.933379 0.067 Uiso 1 1 calc R U . . .
C6 C 0.77622(11) 0.90090(18) 0.7581(2) 0.0438(6) Uani 1 1 d . . . . .
C7 C 0.67075(11) 0.71852(19) 0.5793(3) 0.0462(6) Uani 1 1 d . . . . .
C8 C 0.61773(11) 0.5446(2) 0.4753(3) 0.0507(6) Uani 1 1 d . . . . .
C9 C 0.56329(12) 0.4944(2) 0.3646(3) 0.0570(7) Uani 1 1 d . . . . .
C10 C 0.54041(15) 0.3880(3) 0.3817(4) 0.0774(9) Uani 1 1 d . . . . .
H10 H 0.504235 0.357128 0.306438 0.093 Uiso 1 1 calc R U . . .
C11 C 0.57034(18) 0.3286(2) 0.5072(4) 0.0891(10) Uani 1 1 d . . . . .
H11 H 0.555007 0.257523 0.518730 0.107 Uiso 1 1 calc R U . . .
C12 C 0.62406(18) 0.3764(2) 0.6171(4) 0.0832(9) Uani 1 1 d . . . . .
H12 H 0.644687 0.337154 0.704019 0.100 Uiso 1 1 calc R U . . .
C13 C 0.64746(14) 0.4806(2) 0.6004(3) 0.0674(8) Uani 1 1 d . . . . .
H13 H 0.684575 0.509572 0.675506 0.081 Uiso 1 1 calc R U . . .
C14 C 0.84928(11) 0.76671(18) 0.9313(3) 0.0441(6) Uani 1 1 d . . . . .
C15 C 0.91576(12) 0.60338(19) 1.0454(3) 0.0503(6) Uani 1 1 d . . . . .
C16 C 0.91135(12) 0.4908(2) 1.0594(3) 0.0558(7) Uani 1 1 d . U . . .
C17 C 0.95415(16) 0.4357(2) 1.1798(4) 0.0761(9) Uani 1 1 d . . . . .
H17 H 0.949771 0.360575 1.186973 0.091 Uiso 1 1 calc R U . . .
C18 C 1.00274(16) 0.4907(3) 1.2880(4) 0.0843(10) Uani 1 1 d . . . . .
H18 H 1.031255 0.453590 1.369582 0.101 Uiso 1 1 calc R U . . .
C19 C 1.00911(15) 0.6006(3) 1.2755(3) 0.0795(9) Uani 1 1 d . . . . .
H19 H 1.042810 0.638141 1.348459 0.095 Uiso 1 1 calc R U . . .
C20 C 0.96696(13) 0.6569(2) 1.1577(3) 0.0637(7) Uani 1 1 d . . . . .
H20 H 0.972386 0.731918 1.152176 0.076 Uiso 1 1 calc R U . . .
H1 H 0.6924(13) 0.826(2) 0.443(3) 0.066(8) Uiso 1 1 d . . . . .
H5 H 0.6366(15) 0.682(2) 0.367(3) 0.082(9) Uiso 1 1 d . . . . .
H6 H 0.8187(13) 0.760(2) 0.718(3) 0.061(8) Uiso 1 1 d . . . . .
H7 H 0.8538(13) 0.620(2) 0.854(3) 0.068(9) Uiso 1 1 d . . . . .

loop_
_atom_site_aniso_label
_atom_site_aniso_U_11
_atom_site_aniso_U_22
_atom_site_aniso_U_33
_atom_site_aniso_U_23
_atom_site_aniso_U_13
_atom_site_aniso_U_12
O1 0.0841(11) 0.0668(11) 0.0236(9) -0.0021(8) 0.0056(8) -0.0143(9)
O2 0.0843(14) 0.0947(15) 0.0624(15) -0.0016(12) -0.0284(11) 0.0000(12)
O3 0.0836(14) 0.199(3) 0.0790(18) -0.0011(18) -0.0349(13) -0.0553(16)
O4 0.0682(10) 0.0548(10) 0.0281(9) -0.0043(8) -0.0066(7) -0.0019(8)
O5 0.0948(14) 0.0716(13) 0.0942(18) -0.0117(12) -0.0392(13) 0.0060(11)
O6 0.141(2) 0.0647(15) 0.143(3) 0.0034(15) -0.0173(18) -0.0122(13)
N1 0.0562(11) 0.0635(13) 0.0225(11) 0.0051(10) -0.0050(9) -0.0047(10)
N2 0.0560(11) 0.0624(14) 0.0269(12) -0.0067(10) -0.0044(9) -0.0057(10)
N3 0.0500(12) 0.112(2) 0.0472(16) -0.0198(15) -0.0069(11) -0.0059(13)
N4 0.0548(11) 0.0538(12) 0.0253(11) -0.0002(10) -0.0034(9) 0.0060(9)
N5 0.0663(12) 0.0547(13) 0.0361(13) -0.0062(10) -0.0140(10) 0.0074(10)
N6 0.0711(14) 0.0589(16) 0.090(2) -0.0026(14) 0.0003(14) 0.0046(12)
C1 0.0457(11) 0.0581(14) 0.0323(13) 0.0052(12) 0.0006(10) -0.0043(11)
C2 0.0581(14) 0.0692(17) 0.0580(19) 0.0107(14) -0.0117(13) 0.0042(13)
C3 0.085(2) 0.0551(17) 0.094(3) 0.0066(17) -0.0151(18) 0.0093(15)
C4 0.0822(19) 0.0548(17) 0.077(2) -0.0040(15) -0.0034(16) -0.0014(14)
C5 0.0565(13) 0.0555(15) 0.0482(17) -0.0029(13) -0.0056(12) -0.0084(12)
C6 0.0444(11) 0.0511(14) 0.0329(13) 0.0042(11) 0.0005(10) -0.0043(10)
C7 0.0477(12) 0.0571(15) 0.0297(14) 0.0001(11) -0.0023(10) 0.0003(11)
C8 0.0471(12) 0.0598(15) 0.0424(15) -0.0128(12) 0.0019(11) 0.0018(12)
C9 0.0463(12) 0.0737(18) 0.0475(17) -0.0164(13) 0.0008(12) -0.0020(13)
C10 0.0662(16) 0.079(2) 0.082(2) -0.0297(18) 0.0018(16) -0.0095(15)
C11 0.099(2) 0.0616(19) 0.102(3) -0.014(2) 0.010(2) -0.0047(17)
C12 0.103(2) 0.0611(19) 0.076(2) -0.0037(16) -0.0038(18) 0.0091(17)
C13 0.0765(17) 0.0581(17) 0.0573(19) -0.0093(14) -0.0115(15) 0.0076(13)
C14 0.0445(11) 0.0500(14) 0.0323(14) 0.0004(11) -0.0056(10) -0.0039(10)
C15 0.0478(12) 0.0585(15) 0.0391(14) -0.0010(12) -0.0051(11) 0.0084(11)
C16 0.0532(13) 0.0568(15) 0.0531(17) -0.0001(13) 0.0003(12) 0.0088(12)
C17 0.0822(18) 0.0693(19) 0.072(2) 0.0139(17) 0.0039(16) 0.0249(15)
C18 0.087(2) 0.096(2) 0.059(2) 0.0099(18) -0.0124(17) 0.0374(18)
C19 0.0727(17) 0.095(2) 0.056(2) -0.0105(17) -0.0212(15) 0.0276(16)
C20 0.0610(14) 0.0698(17) 0.0500(17) -0.0071(14) -0.0137(13) 0.0080(12)

loop_
_atom_type_symbol
_atom_type_description
_atom_type_scat_dispersion_real
_atom_type_scat_dispersion_imag
_atom_type_scat_source
C C 0.0033 0.0016 'International Tables Vol C Tables 4.2.6.8 and 6.1.1.4'
H H 0.0000 0.0000 'International Tables Vol C Tables 4.2.6.8 and 6.1.1.4'
N N 0.0061 0.0033 'International Tables Vol C Tables 4.2.6.8 and 6.1.1.4'
O O 0.0106 0.0060 'International Tables Vol C Tables 4.2.6.8 and 6.1.1.4'

loop_
_geom_angle_atom_site_label_1
_geom_angle_atom_site_label_2
_geom_angle_atom_site_label_3
_geom_angle
_geom_angle_site_symmetry_1
_geom_angle_site_symmetry_3
_geom_angle_publ_flag
C7 N1 C1 125.3(2) . . ?
C7 N1 H1 119.5(18) . . ?
C1 N1 H1 111.1(18) . . ?
C7 N2 C8 125.6(2) . . ?
C7 N2 H5 113.6(17) . . ?
C8 N2 H5 120.7(17) . . ?
O3 N3 O2 122.0(3) . . ?
O3 N3 C9 118.1(3) . . ?
O2 N3 C9 119.9(2) . . ?
C14 N4 C6 128.0(2) . . ?
C14 N4 H6 114.3(16) . . ?
C6 N4 H6 117.5(17) . . ?
C14 N5 C15 126.4(2) . . ?
C14 N5 H7 119.9(17) . . ?
C15 N5 H7 111.2(18) . . ?
O6 N6 O5 122.3(3) . . ?
O6 N6 C16 117.6(3) . . ?
O5 N6 C16 120.0(2) . . ?
C2 C1 C6 119.0(2) . . ?
C2 C1 N1 118.8(2) . . ?
C6 C1 N1 122.0(2) . . ?
C3 C2 C1 120.8(2) . . ?
C3 C2 H2 119.6 . . ?
C1 C2 H2 119.6 . . ?
C2 C3 C4 120.2(3) . . ?
C2 C3 H3 119.9 . . ?
C4 C3 H3 119.9 . . ?
C5 C4 C3 120.2(3) . . ?
C5 C4 H4 119.9 . . ?
C3 C4 H4 119.9 . . ?
C4 C5 C6 120.6(2) . . ?
C4 C5 H5A 119.7 . . ?
C6 C5 H5A 119.7 . . ?
C5 C6 N4 123.4(2) . . ?
C5 C6 C1 119.0(2) . . ?
N4 C6 C1 117.6(2) . . ?
O1 C7 N1 123.4(2) . . ?
O1 C7 N2 123.2(2) . . ?
N1 C7 N2 113.4(2) . . ?
N2 C8 C13 121.6(2) . . ?
N2 C8 C9 122.7(2) . . ?
C13 C8 C9 115.6(2) . . ?
C10 C9 C8 121.6(3) . . ?
C10 C9 N3 116.3(2) . . ?
C8 C9 N3 122.0(2) . . ?
C11 C10 C9 120.8(3) . . ?
C11 C10 H10 119.6 . . ?
C9 C10 H10 119.6 . . ?
C10 C11 C12 118.4(3) . . ?
C10 C11 H11 120.8 . . ?
C12 C11 H11 120.8 . . ?
C13 C12 C11 121.2(3) . . ?
C13 C12 H12 119.4 . . ?
C11 C12 H12 119.4 . . ?
C12 C13 C8 122.3(3) . . ?
C12 C13 H13 118.8 . . ?
C8 C13 H13 118.8 . . ?
O4 C14 N4 124.3(2) . . ?
O4 C14 N5 123.8(2) . . ?
N4 C14 N5 112.0(2) . . ?
N5 C15 C16 123.3(2) . . ?
N5 C15 C20 120.3(2) . . ?
C16 C15 C20 116.4(2) . . ?
C17 C16 C15 121.5(2) . . ?
C17 C16 N6 116.5(2) . . ?
C15 C16 N6 122.0(2) . . ?
C18 C17 C16 120.4(3) . . ?
C18 C17 H17 119.8 . . ?
C16 C17 H17 119.8 . . ?
C17 C18 C19 119.3(3) . . ?
C17 C18 H18 120.4 . . ?
C19 C18 H18 120.4 . . ?
C18 C19 C20 121.3(3) . . ?
C18 C19 H19 119.3 . . ?
C20 C19 H19 119.3 . . ?
C19 C20 C15 121.1(3) . . ?
C19 C20 H20 119.5 . . ?
C15 C20 H20 119.5 . . ?

loop_
_geom_bond_atom_site_label_1
_geom_bond_atom_site_label_2
_geom_bond_distance
_geom_bond_site_symmetry_2
_geom_bond_publ_flag
O1 C7 1.226(3) . ?
O2 N3 1.226(3) . ?
O3 N3 1.208(3) . ?
O4 C14 1.225(3) . ?
O5 N6 1.216(3) . ?
O6 N6 1.215(3) . ?
N1 C7 1.355(3) . ?
N1 C1 1.421(3) . ?
N1 H1 0.82(3) . ?
N2 C7 1.374(3) . ?
N2 C8 1.387(3) . ?
N2 H5 0.91(3) . ?
N3 C9 1.458(3) . ?
N4 C14 1.349(3) . ?
N4 C6 1.402(3) . ?
N4 H6 0.87(3) . ?
N5 C14 1.375(3) . ?
N5 C15 1.389(3) . ?
N5 H7 0.85(3) . ?
N6 C16 1.465(3) . ?
C1 C2 1.377(3) . ?
C1 C6 1.404(3) . ?
C2 C3 1.368(4) . ?
C2 H2 0.9300 . ?
C3 C4 1.369(4) . ?
C3 H3 0.9300 . ?
C4 C5 1.368(3) . ?
C4 H4 0.9300 . ?
C5 C6 1.386(3) . ?
C5 H5A 0.9300 . ?
C8 C13 1.389(3) . ?
C8 C9 1.406(3) . ?
C9 C10 1.392(4) . ?
C10 C11 1.362(4) . ?
C10 H10 0.9300 . ?
C11 C12 1.382(4) . ?
C11 H11 0.9300 . ?
C12 C13 1.369(4) . ?
C12 H12 0.9300 . ?
C13 H13 0.9300 . ?
C15 C16 1.393(3) . ?
C15 C20 1.400(3) . ?
C16 C17 1.381(3) . ?
C17 C18 1.362(4) . ?
C17 H17 0.9300 . ?
C18 C19 1.363(4) . ?
C18 H18 0.9300 . ?
C19 C20 1.366(3) . ?
C19 H19 0.9300 . ?
C20 H20 0.9300 . ?

loop_
_geom_torsion_atom_site_label_1
_geom_torsion_atom_site_label_2
_geom_torsion_atom_site_label_3
_geom_torsion_atom_site_label_4
_geom_torsion
_geom_torsion_site_symmetry_1
_geom_torsion_site_symmetry_2
_geom_torsion_site_symmetry_3
_geom_torsion_site_symmetry_4
_geom_torsion_publ_flag
C7 N1 C1 C2 -121.8(3) . . . . ?
C7 N1 C1 C6 63.0(3) . . . . ?
C6 C1 C2 C3 -2.2(4) . . . . ?
N1 C1 C2 C3 -177.6(3) . . . . ?
C1 C2 C3 C4 -1.2(5) . . . . ?
C2 C3 C4 C5 2.1(5) . . . . ?
C3 C4 C5 C6 0.4(4) . . . . ?
C4 C5 C6 N4 173.1(2) . . . . ?
C4 C5 C6 C1 -3.8(4) . . . . ?
C14 N4 C6 C5 27.6(3) . . . . ?
C14 N4 C6 C1 -155.4(2) . . . . ?
C2 C1 C6 C5 4.6(3) . . . . ?
N1 C1 C6 C5 179.8(2) . . . . ?
C2 C1 C6 N4 -172.5(2) . . . . ?
N1 C1 C6 N4 2.7(3) . . . . ?
C1 N1 C7 O1 -13.4(4) . . . . ?
C1 N1 C7 N2 166.7(2) . . . . ?
C8 N2 C7 O1 -9.7(4) . . . . ?
C8 N2 C7 N1 170.1(2) . . . . ?
C7 N2 C8 C13 -27.4(4) . . . . ?
C7 N2 C8 C9 153.5(2) . . . . ?
N2 C8 C9 C10 180.0(2) . . . . ?
C13 C8 C9 C10 0.9(4) . . . . ?
N2 C8 C9 N3 -1.2(4) . . . . ?
C13 C8 C9 N3 179.6(2) . . . . ?
O3 N3 C9 C10 9.3(4) . . . . ?
O2 N3 C9 C10 -170.5(3) . . . . ?
O3 N3 C9 C8 -169.5(3) . . . . ?
O2 N3 C9 C8 10.7(4) . . . . ?
C8 C9 C10 C11 0.0(4) . . . . ?
N3 C9 C10 C11 -178.9(3) . . . . ?
C9 C10 C11 C12 -0.1(5) . . . . ?
C10 C11 C12 C13 -0.6(5) . . . . ?
C11 C12 C13 C8 1.6(5) . . . . ?
N2 C8 C13 C12 179.3(3) . . . . ?
C9 C8 C13 C12 -1.6(4) . . . . ?
C6 N4 C14 O4 -4.4(4) . . . . ?
C6 N4 C14 N5 174.3(2) . . . . ?
C15 N5 C14 O4 -4.7(4) . . . . ?
C15 N5 C14 N4 176.5(2) . . . . ?
C14 N5 C15 C16 149.1(2) . . . . ?
C14 N5 C15 C20 -32.9(4) . . . . ?
N5 C15 C16 C17 179.4(3) . . . . ?
C20 C15 C16 C17 1.4(4) . . . . ?
N5 C15 C16 N6 -0.4(4) . . . . ?
C20 C15 C16 N6 -178.4(2) . . . . ?
O6 N6 C16 C17 4.9(4) . . . . ?
O5 N6 C16 C17 -173.9(3) . . . . ?
O6 N6 C16 C15 -175.3(3) . . . . ?
O5 N6 C16 C15 6.0(4) . . . . ?
C15 C16 C17 C18 -0.7(4) . . . . ?
N6 C16 C17 C18 179.2(3) . . . . ?
C16 C17 C18 C19 -0.6(5) . . . . ?
C17 C18 C19 C20 1.0(5) . . . . ?
C18 C19 C20 C15 -0.2(5) . . . . ?
N5 C15 C20 C19 -179.1(3) . . . . ?
C16 C15 C20 C19 -1.0(4) . . . . ?
